data_4020779
loop_
_publ_author_name
'Trevor C. McMorris'
'Michael D. Staake'
'Michael J. Kelner'

_publ_section_title
;
 Synthesis and Biological Activity of Enantiomers of Antitumor Irofulven
;
_journal_name_full 'Journal of Organic Chemistry'
_journal_page_first 619
_journal_page_last 623
_journal_paper_doi 10.1021/jo035084j
_journal_volume 69
_journal_year 2004
_chemical_formula_sum 'C17 H23 Cl O3'
_chemical_formula_weight 310.80
_space_group_IT_number 19
_symmetry_cell_setting orthorhombic
_symmetry_space_group_name_Hall 'P 2ac 2ab'
_symmetry_space_group_name_H-M 'P 21 21 21'
_cell_angle_alpha 90.00
_cell_angle_beta 90.00
_cell_angle_gamma 90.00
_cell_formula_units_Z 4
_cell_length_a 9.0118(9)
_cell_length_b 10.8258(11)
_cell_length_c 16.5929(17)
_cell_measurement_temperature 100(2)
_cell_volume 1618.8(3)
_diffrn_ambient_temperature 100(2)
_exptl_crystal_density_diffrn 1.275
_cod_depositor_comments
;
The following automatic conversions were performed:
'_symmetry_cell_setting' value 'Orthorhombic' changed to 'orthorhombic'
according to '/home/saulius/struct/CIF-dictionaries/cif_core.dic'
dictionary named 'cif_core.dic' version 2.4.1 from 2010-06-29.

Automatic conversion script
Id: cif_fix_enum 1527 2010-12-29 10:47:43Z saulius 
;
_cod_database_code 4020779

loop_
_symmetry_equiv_pos_as_xyz
'x, y, z'
'-x+1/2, -y, z+1/2'
'-x, y+1/2, -z+1/2'
'x+1/2, -y+1/2, -z'

loop_
_atom_site_label
_atom_site_type_symbol
_atom_site_fract_x
_atom_site_fract_y
_atom_site_fract_z
_atom_site_U_iso_or_equiv
_atom_site_adp_type
_atom_site_occupancy
_atom_site_symmetry_multiplicity
_atom_site_calc_flag
_atom_site_refinement_flags
_atom_site_disorder_assembly
_atom_site_disorder_group
Cl1 Cl 0.28346(4) 0.89244(4) 0.79970(3) 0.04018(11) Uani 1 1 d . . .
O1 O 0.54812(11) 0.92809(8) 0.53945(5) 0.0223(2) Uani 1 1 d . . .
O2 O 0.77388(12) 0.96115(9) 0.48344(6) 0.0266(2) Uani 1 1 d . . .
O3 O 0.61167(11) 0.84151(9) 0.80718(6) 0.0263(2) Uani 1 1 d . . .
C1 C 0.58543(14) 1.05199(11) 0.56081(7) 0.0194(2) Uani 1 1 d . . .
H1A H 0.5233 1.1115 0.5294 0.023 Uiso 1 1 calc R . .
C2 C 0.75077(14) 1.06503(11) 0.53646(7) 0.0211(3) Uani 1 1 d . . .
C3 C 0.85744(14) 1.04635(12) 0.60733(8) 0.0213(3) Uani 1 1 d . . .
C4 C 0.80202(14) 0.96614(11) 0.67427(7) 0.0196(2) Uani 1 1 d . . .
C5 C 0.65990(14) 0.98293(11) 0.69602(7) 0.0180(2) Uani 1 1 d . . .
C6 C 0.56065(13) 1.07011(11) 0.65037(7) 0.0178(2) Uani 1 1 d . . .
H6A H 0.5847 1.1572 0.6655 0.021 Uiso 1 1 calc R . .
C7 C 0.90464(16) 0.87690(14) 0.71442(8) 0.0287(3) Uani 1 1 d . . .
H7A H 0.8509 0.8319 0.7566 0.043 Uiso 1 1 calc R . .
H7B H 0.9878 0.9220 0.7386 0.043 Uiso 1 1 calc R . .
H7C H 0.9426 0.8182 0.6745 0.043 Uiso 1 1 calc R . .
C8 C 0.77611(19) 1.18497(12) 0.49044(9) 0.0303(3) Uani 1 1 d . . .
H8A H 0.8810 1.1916 0.4756 0.045 Uiso 1 1 calc R . .
H8B H 0.7486 1.2552 0.5246 0.045 Uiso 1 1 calc R . .
H8C H 0.7150 1.1853 0.4416 0.045 Uiso 1 1 calc R . .
C9 C 0.95765(16) 1.15169(14) 0.63578(10) 0.0304(3) Uani 1 1 d . . .
H9A H 0.9473 1.2328 0.6088 0.036 Uiso 1 1 calc R . .
H9B H 0.9822 1.1558 0.6939 0.036 Uiso 1 1 calc R . .
C10 C 1.02121(15) 1.04673(14) 0.58768(10) 0.0308(3) Uani 1 1 d . . .
H10A H 1.0853 0.9867 0.6162 0.037 Uiso 1 1 calc R . .
H10B H 1.0504 1.0636 0.5312 0.037 Uiso 1 1 calc R . .
C11 C 0.57669(14) 0.92488(11) 0.76222(7) 0.0199(2) Uani 1 1 d . . .
C12 C 0.42756(14) 0.99524(12) 0.76623(8) 0.0232(3) Uani 1 1 d . . .
C13 C 0.40286(14) 1.03749(12) 0.67962(8) 0.0214(3) Uani 1 1 d . . .
H13A H 0.3369 1.1105 0.6776 0.026 Uiso 1 1 calc R . .
H13B H 0.3592 0.9706 0.6466 0.026 Uiso 1 1 calc R . .
C14 C 0.44307(18) 1.10064(14) 0.82639(8) 0.0321(3) Uani 1 1 d . . .
H14A H 0.5215 1.1570 0.8084 0.048 Uiso 1 1 calc R . .
H14B H 0.4687 1.0671 0.8795 0.048 Uiso 1 1 calc R . .
H14C H 0.3490 1.1457 0.8300 0.048 Uiso 1 1 calc R . .
C15 C 0.63829(15) 0.89549(13) 0.47269(7) 0.0243(3) Uani 1 1 d . . .
C16 C 0.6692(2) 0.75853(13) 0.47669(9) 0.0325(3) Uani 1 1 d . . .
H16A H 0.7162 0.7387 0.5283 0.049 Uiso 1 1 calc R . .
H16B H 0.7356 0.7351 0.4325 0.049 Uiso 1 1 calc R . .
H16C H 0.5757 0.7129 0.4718 0.049 Uiso 1 1 calc R . .
C17 C 0.56491(19) 0.93375(15) 0.39372(8) 0.0348(3) Uani 1 1 d . . .
H17A H 0.5473 1.0231 0.3941 0.052 Uiso 1 1 calc R . .
H17B H 0.4702 0.8903 0.3878 0.052 Uiso 1 1 calc R . .
H17C H 0.6301 0.9125 0.3485 0.052 Uiso 1 1 calc R . .

loop_
_atom_site_aniso_label
_atom_site_aniso_U_11
_atom_site_aniso_U_22
_atom_site_aniso_U_33
_atom_site_aniso_U_23
_atom_site_aniso_U_13
_atom_site_aniso_U_12
Cl1 0.02441(16) 0.0394(2) 0.0568(3) 0.02247(18) 0.00969(16) -0.00021(15)
O1 0.0272(5) 0.0204(4) 0.0194(4) -0.0030(3) -0.0036(4) -0.0040(4)
O2 0.0307(5) 0.0247(5) 0.0243(5) -0.0091(4) 0.0021(4) -0.0027(4)
O3 0.0315(5) 0.0221(4) 0.0253(5) 0.0048(4) -0.0046(4) 0.0021(4)
C1 0.0227(6) 0.0159(5) 0.0195(5) 0.0009(4) -0.0030(5) 0.0006(5)
C2 0.0263(7) 0.0170(5) 0.0200(6) -0.0024(5) 0.0018(5) -0.0009(5)
C3 0.0180(6) 0.0210(6) 0.0248(6) -0.0072(5) 0.0012(5) -0.0006(5)
C4 0.0206(6) 0.0197(5) 0.0185(5) -0.0070(4) -0.0052(5) 0.0017(5)
C5 0.0206(5) 0.0158(5) 0.0177(5) -0.0024(4) -0.0046(5) 0.0005(4)
C6 0.0175(5) 0.0163(5) 0.0195(5) -0.0006(4) -0.0014(4) 0.0005(4)
C7 0.0244(6) 0.0337(7) 0.0279(7) -0.0057(5) -0.0063(5) 0.0108(6)
C8 0.0408(8) 0.0233(6) 0.0269(7) 0.0020(5) 0.0068(6) -0.0045(6)
C9 0.0239(7) 0.0300(7) 0.0372(8) -0.0126(6) 0.0034(6) -0.0066(6)
C10 0.0196(6) 0.0331(8) 0.0397(8) -0.0124(6) 0.0058(6) -0.0027(6)
C11 0.0202(6) 0.0192(6) 0.0203(5) -0.0028(4) -0.0034(5) 0.0004(5)
C12 0.0207(6) 0.0216(6) 0.0275(6) 0.0053(5) 0.0043(5) 0.0000(5)
C13 0.0168(5) 0.0211(6) 0.0264(6) 0.0029(5) -0.0010(5) 0.0006(5)
C14 0.0426(8) 0.0307(7) 0.0229(6) 0.0005(5) 0.0051(6) 0.0128(7)
C15 0.0312(7) 0.0228(6) 0.0190(6) -0.0032(5) -0.0034(5) -0.0020(6)
C16 0.0492(9) 0.0217(6) 0.0267(7) -0.0040(5) -0.0008(7) -0.0009(6)
C17 0.0503(9) 0.0328(8) 0.0212(6) -0.0009(6) -0.0089(6) -0.0009(7)

loop_
_geom_bond_atom_site_label_1
_geom_bond_atom_site_label_2
_geom_bond_distance
_geom_bond_site_symmetry_2
_geom_bond_publ_flag
Cl1 C12 1.7981(14) . ?
O1 C15 1.4185(16) . ?
O1 C1 1.4275(15) . ?
O2 C15 1.4248(17) . ?
O2 C2 1.4429(14) . ?
O3 C11 1.2126(16) . ?
C1 C6 1.5155(17) . ?
C1 C2 1.5503(18) . ?
C2 C8 1.5236(17) . ?
C2 C3 1.5322(18) . ?
C3 C4 1.4957(18) . ?
C3 C10 1.5114(18) . ?
C3 C9 1.5293(18) . ?
C4 C5 1.3429(17) . ?
C4 C7 1.4942(18) . ?
C5 C11 1.4710(18) . ?
C5 C6 1.5048(17) . ?
C6 C13 1.5434(17) . ?
C9 C10 1.5022(19) . ?
C11 C12 1.5462(17) . ?
C12 C14 1.522(2) . ?
C12 C13 1.5245(18) . ?
C15 C16 1.5100(19) . ?
C15 C17 1.5251(18) . ?

loop_
_cod_related_entry_id
_cod_related_entry_database
_cod_related_entry_code
1 ChemSpider 21176791
